data_7109239
loop_
_publ_author_name
'Johannes Kaschel'
'Christian D. Schmidt'
'Mark Mumby'
'Daniel Kratzert'
'Dietmar Stalke'
'Daniel B. Werz'

_publ_section_title
;
 Donor-acceptor cyclopropanes with Lawesson's and Woollins' reagents:
 formation of bisthiophenes and unprecedented cage-like molecules
;
_journal_name_full Chem.Commun.
_journal_page_first 4403
_journal_paper_doi 10.1039/c2cc37631h
_journal_volume 49
_journal_year 2013
_chemical_formula_moiety 'C10 H10 S2'
_chemical_formula_sum 'C10 H10 S2'
_chemical_formula_weight 194.30
_chemical_name_systematic
;
?
;
_space_group_IT_number 14
_symmetry_cell_setting monoclinic
_symmetry_space_group_name_Hall '-P 2yn'
_symmetry_space_group_name_H-M 'P 1 21/n 1'
_atom_sites_solution_hydrogens geom
_atom_sites_solution_primary direct
_atom_sites_solution_secondary difmap
_audit_creation_method SHELXL-97
_cell_angle_alpha 90.00
_cell_angle_beta 95.301(9)
_cell_angle_gamma 90.00
_cell_formula_units_Z 4
_cell_length_a 5.955(2)
_cell_length_b 7.649(3)
_cell_length_c 20.480(7)
_cell_measurement_reflns_used 6971
_cell_measurement_temperature 100(2)
_cell_measurement_theta_max 26.9195
_cell_measurement_theta_min 2.8430
_cell_volume 928.9(6)
_computing_cell_refinement 'SAINT V7.68A'
_computing_data_collection 'APEX2 v2010.7'
_computing_data_reduction 'SAINT V7.68A'
_computing_molecular_graphics 'XP Version 5.1'
_computing_publication_material 'XP Version 5.1'
_computing_structure_refinement 'SHELXL-97 (Sheldrick, 2008)'
_computing_structure_solution 'SHELXS-97 (Sheldrick, 2008)'
_diffrn_ambient_temperature 100(2)
_diffrn_measured_fraction_theta_full 0.999
_diffrn_measured_fraction_theta_max 0.999
_diffrn_measurement_device_type 'Bruker Apex II ultra with D8-Goniometer'
_diffrn_measurement_method 'omega scans'
_diffrn_radiation_monochromator 'INCOATEC Helios mirror optics'
_diffrn_radiation_source 'Bruker TXS-Mo rotating anode'
_diffrn_radiation_type MoK\a
_diffrn_radiation_wavelength 0.71073
_diffrn_reflns_av_R_equivalents 0.0410
_diffrn_reflns_av_sigmaI/netI 0.0206
_diffrn_reflns_limit_h_max 7
_diffrn_reflns_limit_h_min -7
_diffrn_reflns_limit_k_max 9
_diffrn_reflns_limit_k_min -9
_diffrn_reflns_limit_l_max 26
_diffrn_reflns_limit_l_min -26
_diffrn_reflns_number 18476
_diffrn_reflns_theta_full 26.95
_diffrn_reflns_theta_max 26.95
_diffrn_reflns_theta_min 2.00
_exptl_absorpt_coefficient_mu 0.510
_exptl_absorpt_correction_T_max 0.8620
_exptl_absorpt_correction_T_min 0.7510
_exptl_absorpt_correction_type multi-scan
_exptl_absorpt_process_details SADABS-2008/2
_exptl_crystal_colour colorless
_exptl_crystal_density_diffrn 1.389
_exptl_crystal_density_method 'not measured'
_exptl_crystal_description plate
_exptl_crystal_F_000 408
_exptl_crystal_size_max 0.16
_exptl_crystal_size_mid 0.09
_exptl_crystal_size_min 0.06
_refine_diff_density_max 0.413
_refine_diff_density_min -0.246
_refine_diff_density_rms 0.058
_refine_ls_extinction_method none
_refine_ls_goodness_of_fit_ref 1.132
_refine_ls_hydrogen_treatment constr
_refine_ls_matrix_type full
_refine_ls_number_parameters 111
_refine_ls_number_reflns 2006
_refine_ls_number_restraints 0
_refine_ls_restrained_S_all 1.132
_refine_ls_R_factor_all 0.0405
_refine_ls_R_factor_gt 0.0341
_refine_ls_shift/su_max 0.001
_refine_ls_shift/su_mean 0.000
_refine_ls_structure_factor_coef Fsqd
_refine_ls_weighting_details 'calc w=1/[\s^2^(Fo^2^)+(0.0262P)^2^+1.0157P] where P=(Fo^2^+2Fc^2^)/3'
_refine_ls_weighting_scheme calc
_refine_ls_wR_factor_gt 0.0813
_refine_ls_wR_factor_ref 0.0846
_reflns_number_gt 1750
_reflns_number_total 2006
_reflns_threshold_expression >2sigma(I)
_cod_data_source_file c2cc37631h.txt
_cod_data_source_block p21nb
_cod_original_sg_symbol_H-M 'P 21/n'
_cod_database_code 7109239

loop_
_symmetry_equiv_pos_as_xyz
'x, y, z'
'-x+1/2, y+1/2, -z+1/2'
'-x, -y, -z'
'x-1/2, -y-1/2, z-1/2'

loop_
_atom_site_label
_atom_site_type_symbol
_atom_site_fract_x
_atom_site_fract_y
_atom_site_fract_z
_atom_site_U_iso_or_equiv
_atom_site_adp_type
_atom_site_occupancy
_atom_site_symmetry_multiplicity
_atom_site_calc_flag
_atom_site_refinement_flags
S1 S 0.47012(8) -0.00477(6) 0.59149(2) 0.01805(14) Uani 1 1 d .
S2 S 0.53458(8) 0.17987(6) 0.90453(2) 0.01715(13) Uani 1 1 d .
C1 C 0.8702(3) 0.1723(3) 0.57138(9) 0.0198(4) Uani 1 1 d .
H1A H 0.7994 0.2603 0.5414 0.030 Uiso 1 1 calc R
H1B H 0.9144 0.0711 0.5462 0.030 Uiso 1 1 calc R
H1C H 1.0041 0.2226 0.5958 0.030 Uiso 1 1 calc R
C2 C 0.7066(3) 0.1161(2) 0.61830(9) 0.0161(4) Uani 1 1 d .
C3 C 0.7099(3) 0.1498(2) 0.68339(9) 0.0160(4) Uani 1 1 d .
H3 H 0.8267 0.2146 0.7071 0.019 Uiso 1 1 calc R
C4 C 0.5213(3) 0.0789(2) 0.71320(9) 0.0152(4) Uani 1 1 d .
C5 C 0.4847(3) 0.0972(2) 0.78265(9) 0.0148(4) Uani 1 1 d .
C6 C 0.2974(3) 0.0242(2) 0.81239(9) 0.0166(4) Uani 1 1 d .
H6 H 0.1816 -0.0414 0.7886 0.020 Uiso 1 1 calc R
C7 C 0.2997(3) 0.0570(2) 0.87761(9) 0.0160(4) Uani 1 1 d .
C8 C 0.1354(3) 0.0004(3) 0.92417(10) 0.0202(4) Uani 1 1 d .
H8C H 0.0165 -0.0702 0.9007 0.030 Uiso 1 1 calc R
H8A H 0.0681 0.1036 0.9430 0.030 Uiso 1 1 calc R
H8B H 0.2136 -0.0693 0.9594 0.030 Uiso 1 1 calc R
C9 C 0.3779(3) -0.0086(2) 0.66842(9) 0.0175(4) Uani 1 1 d .
H9 H 0.2433 -0.0648 0.6787 0.021 Uiso 1 1 calc R
C10 C 0.6271(3) 0.1855(2) 0.82755(9) 0.0168(4) Uani 1 1 d .
H10 H 0.7609 0.2430 0.8173 0.020 Uiso 1 1 calc R

loop_
_atom_site_aniso_label
_atom_site_aniso_U_11
_atom_site_aniso_U_22
_atom_site_aniso_U_33
_atom_site_aniso_U_23
_atom_site_aniso_U_13
_atom_site_aniso_U_12
S1 0.0177(2) 0.0195(3) 0.0167(2) -0.00209(18) -0.00003(17) -0.00166(18)
S2 0.0165(2) 0.0185(2) 0.0161(2) -0.00112(18) -0.00002(17) -0.00139(18)
C1 0.0198(10) 0.0191(10) 0.0210(9) 0.0012(8) 0.0051(7) -0.0013(8)
C2 0.0148(9) 0.0124(8) 0.0208(9) 0.0009(7) 0.0006(7) 0.0007(7)
C3 0.0155(9) 0.0119(8) 0.0202(9) -0.0002(7) 0.0002(7) -0.0005(7)
C4 0.0147(9) 0.0119(8) 0.0187(9) 0.0001(7) 0.0007(7) 0.0022(7)
C5 0.0143(9) 0.0107(8) 0.0195(9) 0.0000(7) 0.0007(7) 0.0016(7)
C6 0.0143(9) 0.0146(9) 0.0205(9) -0.0006(7) 0.0003(7) -0.0010(7)
C7 0.0143(9) 0.0121(9) 0.0213(9) 0.0008(7) 0.0001(7) 0.0014(7)
C8 0.0195(10) 0.0205(10) 0.0210(10) 0.0012(7) 0.0043(7) -0.0023(8)
C9 0.0164(9) 0.0175(9) 0.0187(9) -0.0005(7) 0.0028(7) -0.0007(7)
C10 0.0161(9) 0.0165(9) 0.0180(9) 0.0002(7) 0.0024(7) -0.0019(7)

loop_
_atom_type_symbol
_atom_type_description
_atom_type_scat_dispersion_real
_atom_type_scat_dispersion_imag
_atom_type_scat_source
C C 0.0033 0.0016 'International Tables Vol C Tables 4.2.6.8 and 6.1.1.4'
H H 0.0000 0.0000 'International Tables Vol C Tables 4.2.6.8 and 6.1.1.4'
S S 0.1246 0.1234 'International Tables Vol C Tables 4.2.6.8 and 6.1.1.4'

loop_
_geom_angle_atom_site_label_1
_geom_angle_atom_site_label_2
_geom_angle_atom_site_label_3
_geom_angle
C9 S1 C2 92.15(9)
C10 S2 C7 92.27(9)
C2 C1 H1A 109.5
C2 C1 H1B 109.5
H1A C1 H1B 109.5
C2 C1 H1C 109.5
H1A C1 H1C 109.5
H1B C1 H1C 109.5
C3 C2 C1 128.78(17)
C3 C2 S1 110.56(14)
C1 C2 S1 120.64(14)
C2 C3 C4 113.93(17)
C2 C3 H3 123.0
C4 C3 H3 123.0
C9 C4 C3 111.36(16)
C9 C4 C5 123.90(17)
C3 C4 C5 124.74(16)
C10 C5 C6 111.40(17)
C10 C5 C4 124.06(17)
C6 C5 C4 124.54(16)
C7 C6 C5 114.11(17)
C7 C6 H6 122.9
C5 C6 H6 122.9
C6 C7 C8 128.84(18)
C6 C7 S2 110.37(14)
C8 C7 S2 120.79(14)
C7 C8 H8C 109.5
C7 C8 H8A 109.5
H8C C8 H8A 109.5
C7 C8 H8B 109.5
H8C C8 H8B 109.5
H8A C8 H8B 109.5
C4 C9 S1 111.99(14)
C4 C9 H9 124.0
S1 C9 H9 124.0
C5 C10 S2 111.85(14)
C5 C10 H10 124.1
S2 C10 H10 124.1

loop_
_geom_bond_atom_site_label_1
_geom_bond_atom_site_label_2
_geom_bond_distance
S1 C9 1.716(2)
S1 C2 1.7307(19)
S2 C10 1.7179(19)
S2 C7 1.7322(19)
C1 C2 1.494(3)
C1 H1A 0.9800
C1 H1B 0.9800
C1 H1C 0.9800
C2 C3 1.356(3)
C3 C4 1.434(3)
C3 H3 0.9500
C4 C9 1.368(3)
C4 C5 1.465(3)
C5 C10 1.370(3)
C5 C6 1.433(3)
C6 C7 1.358(3)
C6 H6 0.9500
C7 C8 1.492(3)
C8 H8C 0.9800
C8 H8A 0.9800
C8 H8B 0.9800
C9 H9 0.9500
C10 H10 0.9500

loop_
_geom_torsion_atom_site_label_1
_geom_torsion_atom_site_label_2
_geom_torsion_atom_site_label_3
_geom_torsion_atom_site_label_4
_geom_torsion
C9 S1 C2 C3 0.01(15)
C9 S1 C2 C1 -178.53(16)
C1 C2 C3 C4 178.36(18)
S1 C2 C3 C4 0.0(2)
C2 C3 C4 C9 0.0(2)
C2 C3 C4 C5 -179.84(17)
C9 C4 C5 C10 -179.59(18)
C3 C4 C5 C10 0.3(3)
C9 C4 C5 C6 0.9(3)
C3 C4 C5 C6 -179.18(18)
C10 C5 C6 C7 0.0(2)
C4 C5 C6 C7 179.51(17)
C5 C6 C7 C8 -179.22(18)
C5 C6 C7 S2 0.0(2)
C10 S2 C7 C6 -0.03(15)
C10 S2 C7 C8 179.28(16)
C3 C4 C9 S1 0.0(2)
C5 C4 C9 S1 179.85(14)
C2 S1 C9 C4 0.02(15)
C6 C5 C10 S2 0.0(2)
C4 C5 C10 S2 -179.54(14)
C7 S2 C10 C5 0.03(15)
